data_7201171
loop_
_publ_author_name
'Yin, Zhenming'
'Wang, Wuyan'
'Du, Miao'
'Wang, Xiuguang'
'Guo, Jianhua'

_publ_section_title
;
 Crystal engineering of 5,5&#x2032;-bisdiazo-dipyrromethane with
 halogen&#x22EF;\p synthons
;
_journal_issue 11
_journal_name_full CrystEngComm
_journal_page_first 2441
_journal_paper_doi 10.1039/b905568a
_journal_volume 11
_journal_year 2009
_chemical_formula_sum 'C54 H56 I4 N12 O2'
_chemical_formula_weight 1412.71
_chemical_name_systematic
;
?
;
_space_group_IT_number 61
_symmetry_cell_setting orthorhombic
_symmetry_space_group_name_Hall '-P 2ac 2ab'
_symmetry_space_group_name_H-M 'P b c a'
_atom_sites_solution_hydrogens geom
_atom_sites_solution_primary direct
_atom_sites_solution_secondary difmap
_audit_creation_method SHELXL-97
_cell_angle_alpha 90.00
_cell_angle_beta 90.00
_cell_angle_gamma 90.00
_cell_formula_units_Z 8
_cell_length_a 18.212(4)
_cell_length_b 20.863(4)
_cell_length_c 29.126(6)
_cell_measurement_reflns_used 16092
_cell_measurement_temperature 113(2)
_cell_measurement_theta_max 27.102
_cell_measurement_theta_min 1.790
_cell_volume 11067(4)
_computing_cell_refinement CrystalClear
_computing_data_collection CrystalClear
_computing_data_reduction CrystalClear
_computing_publication_material 'CrystalStructure 3.7.0'
_computing_structure_refinement 'SHELXL-97 (Sheldrick, 1997)'
_computing_structure_solution 'SHELXS-97 (Sheldrick, 1990)'
_diffrn_ambient_temperature 113(2)
_diffrn_measured_fraction_theta_full 1.000
_diffrn_measured_fraction_theta_max 1.000
_diffrn_measurement_device_type 'Rigaku Saturn'
_diffrn_measurement_method '\w scans'
_diffrn_radiation_monochromator confocal
_diffrn_radiation_source 'rotating anode'
_diffrn_radiation_type MoK\a
_diffrn_radiation_wavelength 0.71073
_diffrn_reflns_av_R_equivalents 0.0901
_diffrn_reflns_av_sigmaI/netI 0.0609
_diffrn_reflns_limit_h_max 21
_diffrn_reflns_limit_h_min -21
_diffrn_reflns_limit_k_max 24
_diffrn_reflns_limit_k_min -24
_diffrn_reflns_limit_l_max 34
_diffrn_reflns_limit_l_min -24
_diffrn_reflns_number 79623
_diffrn_reflns_theta_full 25.02
_diffrn_reflns_theta_max 25.02
_diffrn_reflns_theta_min 1.79
_diffrn_standards_decay_% 0
_diffrn_standards_interval_count 0
_diffrn_standards_interval_time 0
_diffrn_standards_number 0
_exptl_absorpt_coefficient_mu 2.304
_exptl_absorpt_correction_T_max 0.7695
_exptl_absorpt_correction_T_min 0.6818
_exptl_absorpt_correction_type multi-scan
_exptl_absorpt_process_details crystalclear
_exptl_crystal_colour red
_exptl_crystal_density_diffrn 1.696
_exptl_crystal_density_meas ?
_exptl_crystal_density_method 'not measured'
_exptl_crystal_description block
_exptl_crystal_F_000 5536
_exptl_crystal_size_max 0.18
_exptl_crystal_size_mid 0.16
_exptl_crystal_size_min 0.12
_refine_diff_density_max 1.782
_refine_diff_density_min -1.652
_refine_diff_density_rms 0.140
_refine_ls_extinction_method none
_refine_ls_goodness_of_fit_ref 1.080
_refine_ls_hydrogen_treatment constr
_refine_ls_matrix_type full
_refine_ls_number_parameters 655
_refine_ls_number_reflns 9763
_refine_ls_number_restraints 0
_refine_ls_restrained_S_all 1.080
_refine_ls_R_factor_all 0.0894
_refine_ls_R_factor_gt 0.0615
_refine_ls_shift/su_max 0.001
_refine_ls_shift/su_mean 0.000
_refine_ls_structure_factor_coef Fsqd
_refine_ls_weighting_details 'calc w=1/[\s^2^(Fo^2^)+(0.0594P)^2^+44.2628P] where P=(Fo^2^+2Fc^2^)/3'
_refine_ls_weighting_scheme calc
_refine_ls_wR_factor_gt 0.1354
_refine_ls_wR_factor_ref 0.1516
_reflns_number_gt 7146
_reflns_number_total 9763
_reflns_threshold_expression >2sigma(I)
_cod_data_source_file b905568a.txt
_cod_data_source_block r81104b
_cod_depositor_comments
;
The following automatic conversions were performed:
'_symmetry_cell_setting' value 'Orthorhombic' changed to 'orthorhombic'
according to '/home/saulius/struct/CIF-dictionaries/cif_core.dic'
dictionary named 'cif_core.dic' version 2.4.1 from 2010-06-29.

Automatic conversion script
Id: cif_fix_enum 1527 2010-12-29 10:47:43Z saulius 

The following automatic conversions were performed:

'_exptl_crystal_density_meas' value 'none' was changed to '?' - the
value is perceived as not measured.

Automatic conversion script
Id: cif_fix_values 3008 2015-01-20 13:52:24Z robertas 
;
_cod_original_cell_volume 11066(4)
_cod_original_sg_symbol_H-M Pbca
_cod_database_code 7201171

loop_
_symmetry_equiv_pos_as_xyz
'x, y, z'
'-x+1/2, -y, z+1/2'
'-x, y+1/2, -z+1/2'
'x+1/2, -y+1/2, -z'
'-x, -y, -z'
'x-1/2, y, -z-1/2'
'x, -y-1/2, z-1/2'
'-x-1/2, y-1/2, z'

loop_
_atom_site_label
_atom_site_type_symbol
_atom_site_fract_x
_atom_site_fract_y
_atom_site_fract_z
_atom_site_U_iso_or_equiv
_atom_site_adp_type
_atom_site_occupancy
_atom_site_symmetry_multiplicity
_atom_site_calc_flag
_atom_site_refinement_flags
_atom_site_disorder_assembly
_atom_site_disorder_group
I1 I 0.24380(3) 0.36738(3) 0.033363(18) 0.04304(16) Uani 1 1 d . . .
I2 I 0.53127(4) 0.30412(3) 0.58272(2) 0.0634(2) Uani 1 1 d . . .
I3 I 0.48396(3) 0.59860(3) 0.53856(2) 0.0550(2) Uani 1 1 d . . .
I4 I 0.23352(3) 0.64120(3) 1.04301(2) 0.05205(19) Uani 1 1 d . . .
N1 N 0.3117(3) 0.0690(2) 0.24689(18) 0.0218(12) Uani 1 1 d . . .
H1' H 0.3515 0.0830 0.2347 0.026 Uiso 1 1 calc R . .
N2 N 0.2262(3) 0.1449(3) 0.21185(18) 0.0243(12) Uani 1 1 d . . .
N3 N 0.2828(3) 0.1755(3) 0.19764(18) 0.0226(12) Uani 1 1 d . . .
N4 N 0.4290(3) 0.0608(3) 0.33767(18) 0.0241(12) Uani 1 1 d . . .
H4' H 0.3902 0.0656 0.3542 0.029 Uiso 1 1 calc R . .
N5 N 0.5118(3) 0.1345(3) 0.37800(19) 0.0297(13) Uani 1 1 d . . .
N6 N 0.4569(3) 0.1520(3) 0.40247(19) 0.0266(13) Uani 1 1 d . . .
N7 N 0.4260(3) 0.2944(3) 0.75382(19) 0.0238(12) Uani 1 1 d . . .
H7' H 0.3843 0.3080 0.7440 0.029 Uiso 1 1 calc R . .
N8 N 0.5064(3) 0.3569(3) 0.70331(19) 0.0246(12) Uani 1 1 d . . .
N9 N 0.4491(3) 0.3875(3) 0.69105(19) 0.0253(13) Uani 1 1 d . . .
N10 N 0.3161(3) 0.3131(2) 0.84988(18) 0.0217(12) Uani 1 1 d . . .
H10' H 0.3568 0.3254 0.8620 0.026 Uiso 1 1 calc R . .
N11 N 0.2340(3) 0.3913(3) 0.88543(19) 0.0265(13) Uani 1 1 d . . .
N12 N 0.2904(3) 0.4210(3) 0.90072(19) 0.0259(13) Uani 1 1 d . . .
C1 C 0.3295(4) 0.2533(3) 0.1460(3) 0.0342(17) Uani 1 1 d . . .
H1A H 0.3753 0.2455 0.1589 0.041 Uiso 1 1 calc R . .
C2 C 0.3229(4) 0.2960(4) 0.1097(3) 0.0354(18) Uani 1 1 d . . .
H2 H 0.3642 0.3162 0.0978 0.042 Uiso 1 1 calc R . .
C3 C 0.2545(4) 0.3081(3) 0.0915(3) 0.0337(17) Uani 1 1 d . . .
C4 C 0.1917(4) 0.2788(3) 0.1094(2) 0.0326(17) Uani 1 1 d . . .
H4A H 0.1457 0.2883 0.0973 0.039 Uiso 1 1 calc R . .
C5 C 0.1983(4) 0.2356(3) 0.1451(2) 0.0283(16) Uani 1 1 d . . .
H5 H 0.1568 0.2156 0.1570 0.034 Uiso 1 1 calc R . .
C6 C 0.2676(3) 0.2220(3) 0.1632(2) 0.0230(14) Uani 1 1 d . . .
C7 C 0.2424(3) 0.0944(3) 0.2404(2) 0.0241(15) Uani 1 1 d . . .
C8 C 0.1935(4) 0.0594(3) 0.2662(2) 0.0273(15) Uani 1 1 d . . .
H8 H 0.1430 0.0660 0.2680 0.033 Uiso 1 1 calc R . .
C9 C 0.2336(4) 0.0119(3) 0.2892(2) 0.0257(15) Uani 1 1 d . . .
H9 H 0.2148 -0.0182 0.3096 0.031 Uiso 1 1 calc R . .
C10 C 0.3060(3) 0.0179(3) 0.2761(2) 0.0221(14) Uani 1 1 d . . .
C11 C 0.3728(4) -0.0235(3) 0.2863(2) 0.0258(15) Uani 1 1 d . . .
C12 C 0.3959(4) -0.0588(3) 0.2414(2) 0.0262(15) Uani 1 1 d . . .
H12A H 0.4061 -0.0269 0.2180 0.031 Uiso 1 1 calc R . .
H12B H 0.4411 -0.0820 0.2472 0.031 Uiso 1 1 calc R . .
C13 C 0.3391(4) -0.1056(3) 0.2226(3) 0.0382(19) Uani 1 1 d . . .
H13A H 0.3364 -0.1424 0.2423 0.057 Uiso 1 1 calc R . .
H13B H 0.3532 -0.1188 0.1923 0.057 Uiso 1 1 calc R . .
H13C H 0.2920 -0.0850 0.2214 0.057 Uiso 1 1 calc R . .
C14 C 0.3539(4) -0.0713(3) 0.3251(2) 0.0293(16) Uani 1 1 d . . .
H14A H 0.3394 -0.0472 0.3522 0.035 Uiso 1 1 calc R . .
H14B H 0.3121 -0.0969 0.3156 0.035 Uiso 1 1 calc R . .
C15 C 0.4173(4) -0.1162(4) 0.3380(3) 0.046(2) Uani 1 1 d . . .
H15A H 0.4238 -0.1476 0.3143 0.069 Uiso 1 1 calc R . .
H15B H 0.4062 -0.1373 0.3665 0.069 Uiso 1 1 calc R . .
H15C H 0.4616 -0.0917 0.3414 0.069 Uiso 1 1 calc R . .
C16 C 0.4358(4) 0.0197(3) 0.3007(2) 0.0237(15) Uani 1 1 d . . .
C17 C 0.5049(3) 0.0269(3) 0.2832(2) 0.0291(16) Uani 1 1 d . . .
H17 H 0.5237 0.0055 0.2578 0.035 Uiso 1 1 calc R . .
C18 C 0.5424(4) 0.0716(4) 0.3098(3) 0.0358(18) Uani 1 1 d . . .
H18 H 0.5908 0.0848 0.3057 0.043 Uiso 1 1 calc R . .
C19 C 0.4946(4) 0.0930(3) 0.3437(2) 0.0291(16) Uani 1 1 d . . .
C20 C 0.4780(4) 0.1884(3) 0.4417(2) 0.0267(15) Uani 1 1 d . . .
C21 C 0.5503(4) 0.1930(3) 0.4575(2) 0.0286(16) Uani 1 1 d . . .
H21 H 0.5880 0.1730 0.4414 0.034 Uiso 1 1 calc R . .
C22 C 0.5659(4) 0.2271(4) 0.4969(2) 0.0355(18) Uani 1 1 d . . .
H22 H 0.6141 0.2316 0.5069 0.043 Uiso 1 1 calc R . .
C23 C 0.5086(4) 0.2544(3) 0.5214(2) 0.0351(18) Uani 1 1 d . . .
C24 C 0.4370(4) 0.2498(4) 0.5068(3) 0.0393(19) Uani 1 1 d . . .
H24 H 0.3994 0.2689 0.5235 0.047 Uiso 1 1 calc R . .
C25 C 0.4215(4) 0.2161(4) 0.4667(2) 0.0364(18) Uani 1 1 d . . .
H25 H 0.3733 0.2121 0.4568 0.044 Uiso 1 1 calc R . .
C26 C 0.5308(4) 0.4595(3) 0.6457(2) 0.0280(16) Uani 1 1 d . . .
H26 H 0.5726 0.4449 0.6608 0.034 Uiso 1 1 calc R . .
C27 C 0.5361(4) 0.5073(3) 0.6126(2) 0.0321(17) Uani 1 1 d . . .
H27 H 0.5814 0.5258 0.6064 0.039 Uiso 1 1 calc R . .
C28 C 0.4745(4) 0.5276(3) 0.5890(2) 0.0303(16) Uani 1 1 d . . .
C29 C 0.4057(4) 0.5019(4) 0.5989(3) 0.0342(18) Uani 1 1 d . . .
H29 H 0.3641 0.5159 0.5833 0.041 Uiso 1 1 calc R . .
C30 C 0.4009(4) 0.4549(4) 0.6327(3) 0.0333(17) Uani 1 1 d . . .
H30 H 0.3552 0.4374 0.6397 0.040 Uiso 1 1 calc R . .
C31 C 0.4620(4) 0.4333(3) 0.6562(2) 0.0265(15) Uani 1 1 d . . .
C32 C 0.4939(3) 0.3128(3) 0.7367(2) 0.0244(15) Uani 1 1 d . . .
C33 C 0.5473(4) 0.2794(3) 0.7615(3) 0.0327(17) Uani 1 1 d . . .
H33 H 0.5979 0.2817 0.7573 0.039 Uiso 1 1 calc R . .
C34 C 0.5104(4) 0.2417(3) 0.7941(2) 0.0305(16) Uani 1 1 d . . .
H34 H 0.5324 0.2149 0.8156 0.037 Uiso 1 1 calc R . .
C35 C 0.4355(3) 0.2511(3) 0.7888(2) 0.0229(14) Uani 1 1 d . . .
C36 C 0.3709(3) 0.2168(3) 0.8100(2) 0.0219(14) Uani 1 1 d . . .
C37 C 0.3422(4) 0.1666(3) 0.7751(2) 0.0271(15) Uani 1 1 d . . .
H37A H 0.3013 0.1438 0.7889 0.033 Uiso 1 1 calc R . .
H37B H 0.3236 0.1890 0.7484 0.033 Uiso 1 1 calc R . .
C38 C 0.3995(4) 0.1172(4) 0.7592(3) 0.0379(18) Uani 1 1 d . . .
H38A H 0.4377 0.1387 0.7425 0.057 Uiso 1 1 calc R . .
H38B H 0.3764 0.0861 0.7398 0.057 Uiso 1 1 calc R . .
H38C H 0.4202 0.0962 0.7855 0.057 Uiso 1 1 calc R . .
C39 C 0.3952(4) 0.1853(3) 0.8557(2) 0.0261(15) Uani 1 1 d . . .
H39A H 0.4321 0.1531 0.8489 0.031 Uiso 1 1 calc R . .
H39B H 0.4182 0.2178 0.8747 0.031 Uiso 1 1 calc R . .
C40 C 0.3336(4) 0.1538(4) 0.8833(3) 0.0350(18) Uani 1 1 d . . .
H40A H 0.2961 0.1849 0.8898 0.053 Uiso 1 1 calc R . .
H40B H 0.3531 0.1375 0.9117 0.053 Uiso 1 1 calc R . .
H40C H 0.3129 0.1191 0.8659 0.053 Uiso 1 1 calc R . .
C41 C 0.3082(3) 0.2631(3) 0.8203(2) 0.0210(14) Uani 1 1 d . . .
C42 C 0.2349(3) 0.2590(3) 0.8074(2) 0.0230(14) Uani 1 1 d . . .
H42 H 0.2148 0.2297 0.7869 0.028 Uiso 1 1 calc R . .
C43 C 0.1965(4) 0.3073(3) 0.8311(2) 0.0297(16) Uani 1 1 d . . .
H43 H 0.1464 0.3154 0.8296 0.036 Uiso 1 1 calc R . .
C44 C 0.2479(3) 0.3409(3) 0.8574(2) 0.0247(15) Uani 1 1 d . . .
C45 C 0.2726(4) 0.4698(3) 0.9327(2) 0.0277(16) Uani 1 1 d . . .
C46 C 0.3314(4) 0.5076(4) 0.9473(3) 0.0372(19) Uani 1 1 d . . .
H46 H 0.3783 0.4997 0.9361 0.045 Uiso 1 1 calc R . .
C47 C 0.3200(4) 0.5567(4) 0.9785(3) 0.044(2) Uani 1 1 d . . .
H47 H 0.3589 0.5824 0.9879 0.053 Uiso 1 1 calc R . .
C48 C 0.2498(4) 0.5673(3) 0.9956(2) 0.0312(16) Uani 1 1 d . . .
C49 C 0.1922(4) 0.5290(3) 0.9816(3) 0.0321(17) Uani 1 1 d . . .
H49 H 0.1453 0.5362 0.9933 0.039 Uiso 1 1 calc R . .
C50 C 0.2035(4) 0.4805(3) 0.9507(2) 0.0257(15) Uani 1 1 d . . .
H50 H 0.1644 0.4546 0.9418 0.031 Uiso 1 1 calc R . .
O1 O 0.0478(7) 1.0234(5) 0.0547(4) 0.143(5) Uani 1 1 d . . .
O2 O 0.1124(4) 0.9531(4) 0.0943(3) 0.071(2) Uani 1 1 d . . .
C51 C 0.0234(7) 0.9159(6) 0.0430(4) 0.090(4) Uani 1 1 d . . .
H51A H -0.0039 0.9296 0.0166 0.134 Uiso 1 1 calc R . .
H51B H -0.0095 0.8971 0.0650 0.134 Uiso 1 1 calc R . .
H51C H 0.0593 0.8847 0.0339 0.134 Uiso 1 1 calc R . .
C52 C 0.0598(6) 0.9703(6) 0.0634(4) 0.068(3) Uani 1 1 d . . .
C53 C 0.1604(7) 1.0016(5) 0.1113(4) 0.088(4) Uani 1 1 d . . .
H53A H 0.1318 1.0375 0.1227 0.105 Uiso 1 1 calc R . .
H53B H 0.1916 1.0170 0.0867 0.105 Uiso 1 1 calc R . .
C54 C 0.2055(6) 0.9755(6) 0.1483(4) 0.082(3) Uani 1 1 d . . .
H54A H 0.1745 0.9621 0.1732 0.124 Uiso 1 1 calc R . .
H54B H 0.2390 1.0078 0.1590 0.124 Uiso 1 1 calc R . .
H54C H 0.2328 0.9393 0.1371 0.124 Uiso 1 1 calc R . .

loop_
_atom_site_aniso_label
_atom_site_aniso_U_11
_atom_site_aniso_U_22
_atom_site_aniso_U_33
_atom_site_aniso_U_23
_atom_site_aniso_U_13
_atom_site_aniso_U_12
I1 0.0443(3) 0.0472(3) 0.0377(3) 0.0150(2) -0.0003(2) 0.0056(2)
I2 0.0930(5) 0.0614(4) 0.0358(3) -0.0183(3) -0.0080(3) -0.0053(4)
I3 0.0380(3) 0.0640(4) 0.0631(4) 0.0372(3) 0.0024(3) 0.0015(3)
I4 0.0429(3) 0.0502(4) 0.0631(4) -0.0315(3) 0.0026(3) 0.0031(3)
N1 0.018(3) 0.021(3) 0.027(3) 0.002(2) -0.001(2) -0.002(2)
N2 0.022(3) 0.029(3) 0.021(3) -0.001(2) 0.002(2) 0.002(2)
N3 0.022(3) 0.024(3) 0.022(3) -0.001(2) 0.001(2) -0.001(2)
N4 0.019(3) 0.032(3) 0.022(3) 0.001(2) 0.004(2) 0.003(2)
N5 0.024(3) 0.040(4) 0.025(3) -0.007(3) -0.001(3) 0.002(3)
N6 0.019(3) 0.036(3) 0.025(3) -0.004(3) -0.003(2) 0.003(2)
N7 0.013(3) 0.030(3) 0.029(3) 0.002(3) -0.001(2) 0.000(2)
N8 0.020(3) 0.030(3) 0.024(3) 0.005(2) 0.002(2) -0.001(2)
N9 0.020(3) 0.029(3) 0.027(3) 0.005(3) 0.001(2) -0.002(2)
N10 0.016(3) 0.023(3) 0.026(3) -0.001(2) 0.000(2) -0.001(2)
N11 0.021(3) 0.035(3) 0.023(3) -0.004(3) 0.001(2) -0.003(3)
N12 0.023(3) 0.030(3) 0.025(3) -0.004(3) 0.003(2) -0.003(2)
C1 0.036(4) 0.034(4) 0.032(4) 0.006(3) -0.003(3) 0.001(3)
C2 0.033(4) 0.035(4) 0.039(4) 0.009(4) 0.002(3) -0.004(3)
C3 0.044(4) 0.027(4) 0.030(4) 0.003(3) -0.002(4) 0.004(3)
C4 0.034(4) 0.036(4) 0.027(4) -0.003(3) -0.007(3) 0.012(3)
C5 0.026(4) 0.033(4) 0.025(4) 0.001(3) -0.003(3) 0.004(3)
C6 0.025(3) 0.021(3) 0.023(3) 0.000(3) 0.003(3) 0.001(3)
C7 0.021(3) 0.024(4) 0.027(4) -0.001(3) -0.004(3) -0.002(3)
C8 0.023(3) 0.030(4) 0.029(4) 0.005(3) 0.002(3) -0.004(3)
C9 0.026(4) 0.023(4) 0.029(4) 0.000(3) 0.003(3) -0.005(3)
C10 0.019(3) 0.026(4) 0.020(3) -0.005(3) -0.003(3) 0.000(3)
C11 0.025(4) 0.026(4) 0.026(4) 0.005(3) 0.003(3) 0.001(3)
C12 0.028(4) 0.020(4) 0.031(4) 0.001(3) 0.002(3) -0.001(3)
C13 0.039(4) 0.028(4) 0.048(5) -0.007(4) 0.000(4) 0.001(3)
C14 0.026(4) 0.026(4) 0.035(4) 0.009(3) 0.001(3) -0.002(3)
C15 0.035(4) 0.046(5) 0.056(5) 0.028(4) 0.000(4) 0.008(4)
C16 0.024(3) 0.024(4) 0.023(4) 0.005(3) -0.002(3) 0.001(3)
C17 0.018(3) 0.038(4) 0.031(4) -0.011(3) 0.002(3) 0.004(3)
C18 0.026(4) 0.046(5) 0.035(4) -0.006(4) 0.003(3) -0.003(3)
C19 0.022(3) 0.038(4) 0.027(4) -0.005(3) 0.002(3) -0.001(3)
C20 0.025(3) 0.025(4) 0.030(4) 0.000(3) 0.001(3) 0.000(3)
C21 0.030(4) 0.033(4) 0.022(4) -0.006(3) -0.004(3) -0.003(3)
C22 0.032(4) 0.047(5) 0.027(4) 0.002(4) -0.008(3) -0.007(4)
C23 0.053(5) 0.027(4) 0.025(4) -0.003(3) -0.003(4) -0.005(4)
C24 0.043(4) 0.045(5) 0.029(4) 0.000(4) 0.010(4) 0.008(4)
C25 0.034(4) 0.042(5) 0.033(4) -0.006(4) -0.007(3) 0.006(3)
C26 0.028(4) 0.033(4) 0.023(4) 0.000(3) 0.000(3) 0.001(3)
C27 0.025(4) 0.036(4) 0.035(4) 0.006(3) 0.006(3) -0.003(3)
C28 0.034(4) 0.027(4) 0.030(4) 0.007(3) 0.004(3) -0.002(3)
C29 0.029(4) 0.044(5) 0.030(4) 0.011(3) -0.004(3) 0.000(3)
C30 0.023(4) 0.040(5) 0.037(4) 0.004(4) -0.001(3) -0.001(3)
C31 0.023(3) 0.028(4) 0.028(4) -0.006(3) 0.000(3) -0.001(3)
C32 0.018(3) 0.025(4) 0.030(4) -0.001(3) 0.004(3) 0.003(3)
C33 0.017(3) 0.037(4) 0.044(5) 0.004(4) 0.000(3) 0.003(3)
C34 0.020(3) 0.036(4) 0.036(4) 0.002(3) -0.002(3) 0.003(3)
C35 0.022(3) 0.019(3) 0.028(4) 0.005(3) 0.002(3) 0.004(3)
C36 0.019(3) 0.021(4) 0.026(4) 0.001(3) 0.000(3) 0.000(3)
C37 0.029(4) 0.023(4) 0.029(4) -0.004(3) -0.004(3) 0.003(3)
C38 0.031(4) 0.035(4) 0.048(5) -0.014(4) 0.002(4) 0.003(3)
C39 0.024(3) 0.023(4) 0.031(4) 0.007(3) -0.004(3) 0.000(3)
C40 0.036(4) 0.035(4) 0.034(4) 0.007(3) 0.000(3) -0.002(3)
C41 0.023(3) 0.017(3) 0.023(3) 0.005(3) 0.002(3) -0.003(3)
C42 0.016(3) 0.026(4) 0.027(4) -0.008(3) 0.000(3) -0.003(3)
C43 0.019(3) 0.037(4) 0.033(4) 0.003(3) 0.000(3) -0.001(3)
C44 0.017(3) 0.028(4) 0.029(4) 0.000(3) 0.003(3) -0.001(3)
C45 0.034(4) 0.023(4) 0.026(4) -0.002(3) 0.002(3) 0.002(3)
C46 0.021(4) 0.049(5) 0.043(5) -0.014(4) 0.004(3) 0.000(3)
C47 0.034(4) 0.046(5) 0.053(5) -0.021(4) -0.002(4) -0.009(4)
C48 0.032(4) 0.032(4) 0.029(4) -0.004(3) -0.001(3) -0.002(3)
C49 0.028(4) 0.033(4) 0.035(4) 0.001(3) 0.004(3) 0.011(3)
C50 0.021(3) 0.026(4) 0.030(4) 0.000(3) -0.003(3) 0.003(3)
O1 0.185(11) 0.103(8) 0.142(9) -0.029(7) -0.077(8) 0.067(8)
O2 0.055(4) 0.082(5) 0.076(5) 0.002(4) -0.011(4) 0.002(4)
C51 0.084(8) 0.077(8) 0.107(10) -0.012(7) -0.043(8) 0.015(7)
C52 0.072(7) 0.083(8) 0.049(6) 0.008(6) -0.006(5) 0.036(7)
C53 0.104(10) 0.075(8) 0.083(9) -0.041(7) -0.015(8) 0.024(7)
C54 0.064(7) 0.114(10) 0.069(8) -0.008(7) -0.003(6) -0.001(7)

loop_
_atom_type_symbol
_atom_type_description
_atom_type_scat_dispersion_real
_atom_type_scat_dispersion_imag
_atom_type_scat_source
C C 0.0033 0.0016 'International Tables Vol C Tables 4.2.6.8 and 6.1.1.4'
H H 0.0000 0.0000 'International Tables Vol C Tables 4.2.6.8 and 6.1.1.4'
N N 0.0061 0.0033 'International Tables Vol C Tables 4.2.6.8 and 6.1.1.4'
O O 0.0106 0.0060 'International Tables Vol C Tables 4.2.6.8 and 6.1.1.4'
I I -0.4742 1.8119 'International Tables Vol C Tables 4.2.6.8 and 6.1.1.4'

loop_
_geom_angle_atom_site_label_1
_geom_angle_atom_site_label_2
_geom_angle_atom_site_label_3
_geom_angle
_geom_angle_site_symmetry_1
_geom_angle_site_symmetry_3
_geom_angle_publ_flag
C10 N1 C7 108.4(5) . . ?
C10 N1 H1' 125.8 . . ?
C7 N1 H1' 125.8 . . ?
N3 N2 C7 113.9(5) . . ?
N2 N3 C6 114.3(5) . . ?
C16 N4 C19 108.7(5) . . ?
C16 N4 H4' 125.6 . . ?
C19 N4 H4' 125.6 . . ?
N6 N5 C19 114.3(6) . . ?
N5 N6 C20 112.9(5) . . ?
C35 N7 C32 109.7(5) . . ?
C35 N7 H7' 125.2 . . ?
C32 N7 H7' 125.2 . . ?
N9 N8 C32 113.8(5) . . ?
N8 N9 C31 113.9(5) . . ?
C41 N10 C44 109.0(5) . . ?
C41 N10 H10' 125.5 . . ?
C44 N10 H10' 125.5 . . ?
N12 N11 C44 115.8(5) . . ?
N11 N12 C45 113.1(5) . . ?
C2 C1 C6 120.3(7) . . ?
C2 C1 H1A 119.9 . . ?
C6 C1 H1A 119.9 . . ?
C3 C2 C1 119.3(7) . . ?
C3 C2 H2 120.4 . . ?
C1 C2 H2 120.4 . . ?
C2 C3 C4 121.1(7) . . ?
C2 C3 I1 120.0(6) . . ?
C4 C3 I1 118.7(5) . . ?
C5 C4 C3 119.7(7) . . ?
C5 C4 H4A 120.2 . . ?
C3 C4 H4A 120.2 . . ?
C4 C5 C6 119.6(7) . . ?
C4 C5 H5 120.2 . . ?
C6 C5 H5 120.2 . . ?
C1 C6 C5 120.1(6) . . ?
C1 C6 N3 114.5(6) . . ?
C5 C6 N3 125.4(6) . . ?
N2 C7 C8 126.8(6) . . ?
N2 C7 N1 124.9(6) . . ?
C8 C7 N1 108.3(6) . . ?
C7 C8 C9 107.3(6) . . ?
C7 C8 H8 126.3 . . ?
C9 C8 H8 126.3 . . ?
C10 C9 C8 107.6(6) . . ?
C10 C9 H9 126.2 . . ?
C8 C9 H9 126.2 . . ?
N1 C10 C9 108.3(6) . . ?
N1 C10 C11 120.3(6) . . ?
C9 C10 C11 131.2(6) . . ?
C16 C11 C10 108.7(5) . . ?
C16 C11 C14 110.5(5) . . ?
C10 C11 C14 109.3(5) . . ?
C16 C11 C12 107.9(5) . . ?
C10 C11 C12 108.6(5) . . ?
C14 C11 C12 111.8(6) . . ?
C13 C12 C11 114.9(6) . . ?
C13 C12 H12A 108.5 . . ?
C11 C12 H12A 108.5 . . ?
C13 C12 H12B 108.5 . . ?
C11 C12 H12B 108.5 . . ?
H12A C12 H12B 107.5 . . ?
C12 C13 H13A 109.5 . . ?
C12 C13 H13B 109.5 . . ?
H13A C13 H13B 109.5 . . ?
C12 C13 H13C 109.5 . . ?
H13A C13 H13C 109.5 . . ?
H13B C13 H13C 109.5 . . ?
C15 C14 C11 113.9(6) . . ?
C15 C14 H14A 108.8 . . ?
C11 C14 H14A 108.8 . . ?
C15 C14 H14B 108.8 . . ?
C11 C14 H14B 108.8 . . ?
H14A C14 H14B 107.7 . . ?
C14 C15 H15A 109.5 . . ?
C14 C15 H15B 109.5 . . ?
H15A C15 H15B 109.5 . . ?
C14 C15 H15C 109.5 . . ?
H15A C15 H15C 109.5 . . ?
H15B C15 H15C 109.5 . . ?
C17 C16 N4 107.9(6) . . ?
C17 C16 C11 131.2(6) . . ?
N4 C16 C11 121.0(6) . . ?
C16 C17 C18 108.5(6) . . ?
C16 C17 H17 125.8 . . ?
C18 C17 H17 125.8 . . ?
C19 C18 C17 107.6(6) . . ?
C19 C18 H18 126.2 . . ?
C17 C18 H18 126.2 . . ?
N5 C19 N4 126.9(6) . . ?
N5 C19 C18 125.6(6) . . ?
N4 C19 C18 107.3(6) . . ?
C25 C20 C21 119.8(7) . . ?
C25 C20 N6 116.4(6) . . ?
C21 C20 N6 123.6(6) . . ?
C22 C21 C20 120.2(7) . . ?
C22 C21 H21 119.9 . . ?
C20 C21 H21 119.9 . . ?
C21 C22 C23 119.0(7) . . ?
C21 C22 H22 120.5 . . ?
C23 C22 H22 120.5 . . ?
C24 C23 C22 121.7(7) . . ?
C24 C23 I2 118.9(6) . . ?
C22 C23 I2 119.4(6) . . ?
C23 C24 C25 119.2(7) . . ?
C23 C24 H24 120.4 . . ?
C25 C24 H24 120.4 . . ?
C20 C25 C24 120.1(7) . . ?
C20 C25 H25 120.0 . . ?
C24 C25 H25 120.0 . . ?
C27 C26 C31 119.5(6) . . ?
C27 C26 H26 120.3 . . ?
C31 C26 H26 120.3 . . ?
C28 C27 C26 120.6(6) . . ?
C28 C27 H27 119.7 . . ?
C26 C27 H27 119.7 . . ?
C27 C28 C29 120.7(6) . . ?
C27 C28 I3 119.9(5) . . ?
C29 C28 I3 119.4(5) . . ?
C28 C29 C30 118.3(7) . . ?
C28 C29 H29 120.9 . . ?
C30 C29 H29 120.9 . . ?
C31 C30 C29 121.9(7) . . ?
C31 C30 H30 119.1 . . ?
C29 C30 H30 119.1 . . ?
C30 C31 C26 119.1(7) . . ?
C30 C31 N9 116.2(6) . . ?
C26 C31 N9 124.6(6) . . ?
N8 C32 N7 126.4(6) . . ?
N8 C32 C33 126.3(6) . . ?
N7 C32 C33 107.2(6) . . ?
C32 C33 C34 107.2(6) . . ?
C32 C33 H33 126.4 . . ?
C34 C33 H33 126.4 . . ?
C35 C34 C33 108.5(6) . . ?
C35 C34 H34 125.8 . . ?
C33 C34 H34 125.8 . . ?
N7 C35 C34 107.5(6) . . ?
N7 C35 C36 121.2(5) . . ?
C34 C35 C36 130.8(6) . . ?
C35 C36 C41 111.3(5) . . ?
C35 C36 C39 109.3(5) . . ?
C41 C36 C39 108.4(5) . . ?
C35 C36 C37 108.4(5) . . ?
C41 C36 C37 107.7(5) . . ?
C39 C36 C37 111.9(5) . . ?
C38 C37 C36 114.9(6) . . ?
C38 C37 H37A 108.5 . . ?
C36 C37 H37A 108.5 . . ?
C38 C37 H37B 108.5 . . ?
C36 C37 H37B 108.5 . . ?
H37A C37 H37B 107.5 . . ?
C37 C38 H38A 109.5 . . ?
C37 C38 H38B 109.5 . . ?
H38A C38 H38B 109.5 . . ?
C37 C38 H38C 109.5 . . ?
H38A C38 H38C 109.5 . . ?
H38B C38 H38C 109.5 . . ?
C40 C39 C36 115.2(5) . . ?
C40 C39 H39A 108.5 . . ?
C36 C39 H39A 108.5 . . ?
C40 C39 H39B 108.5 . . ?
C36 C39 H39B 108.5 . . ?
H39A C39 H39B 107.5 . . ?
C39 C40 H40A 109.5 . . ?
C39 C40 H40B 109.5 . . ?
H40A C40 H40B 109.5 . . ?
C39 C40 H40C 109.5 . . ?
H40A C40 H40C 109.5 . . ?
H40B C40 H40C 109.5 . . ?
N10 C41 C42 108.6(6) . . ?
N10 C41 C36 122.0(5) . . ?
C42 C41 C36 128.9(6) . . ?
C41 C42 C43 107.5(6) . . ?
C41 C42 H42 126.2 . . ?
C43 C42 H42 126.2 . . ?
C44 C43 C42 107.2(6) . . ?
C44 C43 H43 126.4 . . ?
C42 C43 H43 126.4 . . ?
N11 C44 N10 125.9(6) . . ?
N11 C44 C43 126.4(6) . . ?
N10 C44 C43 107.7(6) . . ?
C50 C45 C46 119.5(6) . . ?
C50 C45 N12 125.0(6) . . ?
C46 C45 N12 115.5(6) . . ?
C47 C46 C45 120.2(7) . . ?
C47 C46 H46 119.9 . . ?
C45 C46 H46 119.9 . . ?
C46 C47 C48 119.3(7) . . ?
C46 C47 H47 120.3 . . ?
C48 C47 H47 120.3 . . ?
C49 C48 C47 120.2(7) . . ?
C49 C48 I4 120.9(5) . . ?
C47 C48 I4 119.0(5) . . ?
C50 C49 C48 120.4(7) . . ?
C50 C49 H49 119.8 . . ?
C48 C49 H49 119.8 . . ?
C49 C50 C45 120.4(7) . . ?
C49 C50 H50 119.8 . . ?
C45 C50 H50 119.8 . . ?
C52 O2 C53 118.3(9) . . ?
C52 C51 H51A 109.5 . . ?
C52 C51 H51B 109.5 . . ?
H51A C51 H51B 109.5 . . ?
C52 C51 H51C 109.5 . . ?
H51A C51 H51C 109.5 . . ?
H51B C51 H51C 109.5 . . ?
O1 C52 O2 121.9(13) . . ?
O1 C52 C51 125.2(11) . . ?
O2 C52 C51 112.8(10) . . ?
O2 C53 C54 109.6(10) . . ?
O2 C53 H53A 109.7 . . ?
C54 C53 H53A 109.7 . . ?
O2 C53 H53B 109.7 . . ?
C54 C53 H53B 109.7 . . ?
H53A C53 H53B 108.2 . . ?
C53 C54 H54A 109.5 . . ?
C53 C54 H54B 109.5 . . ?
H54A C54 H54B 109.5 . . ?
C53 C54 H54C 109.5 . . ?
H54A C54 H54C 109.5 . . ?
H54B C54 H54C 109.5 . . ?

loop_
_geom_bond_atom_site_label_1
_geom_bond_atom_site_label_2
_geom_bond_distance
_geom_bond_site_symmetry_2
_geom_bond_publ_flag
I1 C3 2.106(7) . ?
I2 C23 2.106(7) . ?
I3 C28 2.094(7) . ?
I4 C48 2.091(7) . ?
N1 C10 1.369(8) . ?
N1 C7 1.381(8) . ?
N1 H1' 0.8600 . ?
N2 N3 1.282(7) . ?
N2 C7 1.374(8) . ?
N3 C6 1.423(8) . ?
N4 C16 1.382(8) . ?
N4 C19 1.382(8) . ?
N4 H4' 0.8600 . ?
N5 N6 1.280(7) . ?
N5 C19 1.360(9) . ?
N6 C20 1.426(9) . ?
N7 C35 1.373(8) . ?
N7 C32 1.389(8) . ?
N7 H7' 0.8600 . ?
N8 N9 1.273(7) . ?
N8 C32 1.358(8) . ?
N9 C31 1.414(9) . ?
N10 C41 1.360(8) . ?
N10 C44 1.388(8) . ?
N10 H10' 0.8600 . ?
N11 N12 1.281(7) . ?
N11 C44 1.355(9) . ?
N12 C45 1.418(8) . ?
C1 C2 1.388(10) . ?
C1 C6 1.394(9) . ?
C1 H1A 0.9300 . ?
C2 C3 1.378(10) . ?
C2 H2 0.9300 . ?
C3 C4 1.397(10) . ?
C4 C5 1.382(10) . ?
C4 H4A 0.9300 . ?
C5 C6 1.398(9) . ?
C5 H5 0.9300 . ?
C7 C8 1.375(9) . ?
C8 C9 1.403(9) . ?
C8 H8 0.9300 . ?
C9 C10 1.378(9) . ?
C9 H9 0.9300 . ?
C10 C11 1.521(9) . ?
C11 C16 1.520(9) . ?
C11 C14 1.545(9) . ?
C11 C12 1.559(9) . ?
C12 C13 1.524(9) . ?
C12 H12A 0.9700 . ?
C12 H12B 0.9700 . ?
C13 H13A 0.9600 . ?
C13 H13B 0.9600 . ?
C13 H13C 0.9600 . ?
C14 C15 1.534(9) . ?
C14 H14A 0.9700 . ?
C14 H14B 0.9700 . ?
C15 H15A 0.9600 . ?
C15 H15B 0.9600 . ?
C15 H15C 0.9600 . ?
C16 C17 1.366(9) . ?
C17 C18 1.393(10) . ?
C17 H17 0.9300 . ?
C18 C19 1.388(10) . ?
C18 H18 0.9300 . ?
C20 C25 1.385(10) . ?
C20 C21 1.399(9) . ?
C21 C22 1.378(10) . ?
C21 H21 0.9300 . ?
C22 C23 1.387(10) . ?
C22 H22 0.9300 . ?
C23 C24 1.375(11) . ?
C24 C25 1.390(10) . ?
C24 H24 0.9300 . ?
C25 H25 0.9300 . ?
C26 C27 1.391(10) . ?
C26 C31 1.400(9) . ?
C26 H26 0.9300 . ?
C27 C28 1.382(10) . ?
C27 H27 0.9300 . ?
C28 C29 1.392(10) . ?
C29 C30 1.394(10) . ?
C29 H29 0.9300 . ?
C30 C31 1.381(9) . ?
C30 H30 0.9300 . ?
C32 C33 1.399(9) . ?
C33 C34 1.404(10) . ?
C33 H33 0.9300 . ?
C34 C35 1.388(9) . ?
C34 H34 0.9300 . ?
C35 C36 1.509(9) . ?
C36 C41 1.525(9) . ?
C36 C39 1.547(9) . ?
C36 C37 1.551(9) . ?
C37 C38 1.537(9) . ?
C37 H37A 0.9700 . ?
C37 H37B 0.9700 . ?
C38 H38A 0.9600 . ?
C38 H38B 0.9600 . ?
C38 H38C 0.9600 . ?
C39 C40 1.530(9) . ?
C39 H39A 0.9700 . ?
C39 H39B 0.9700 . ?
C40 H40A 0.9600 . ?
C40 H40B 0.9600 . ?
C40 H40C 0.9600 . ?
C41 C42 1.390(8) . ?
C42 C43 1.407(9) . ?
C42 H42 0.9300 . ?
C43 C44 1.397(9) . ?
C43 H43 0.9300 . ?
C45 C50 1.382(9) . ?
C45 C46 1.395(10) . ?
C46 C47 1.386(10) . ?
C46 H46 0.9300 . ?
C47 C48 1.389(10) . ?
C47 H47 0.9300 . ?
C48 C49 1.381(10) . ?
C49 C50 1.370(10) . ?
C49 H49 0.9300 . ?
C50 H50 0.9300 . ?
O1 C52 1.157(13) . ?
O2 C52 1.362(11) . ?
O2 C53 1.426(13) . ?
C51 C52 1.442(16) . ?
C51 H51A 0.9600 . ?
C51 H51B 0.9600 . ?
C51 H51C 0.9600 . ?
C53 C54 1.462(15) . ?
C53 H53A 0.9700 . ?
C53 H53B 0.9700 . ?
C54 H54A 0.9600 . ?
C54 H54B 0.9600 . ?
C54 H54C 0.9600 . ?

loop_
_geom_torsion_atom_site_label_1
_geom_torsion_atom_site_label_2
_geom_torsion_atom_site_label_3
_geom_torsion_atom_site_label_4
_geom_torsion
_geom_torsion_site_symmetry_1
_geom_torsion_site_symmetry_2
_geom_torsion_site_symmetry_3
_geom_torsion_site_symmetry_4
_geom_torsion_publ_flag
C7 N2 N3 C6 171.8(5) . . . . ?
C19 N5 N6 C20 172.1(6) . . . . ?
C32 N8 N9 C31 -179.8(6) . . . . ?
C44 N11 N12 C45 -175.2(6) . . . . ?
C6 C1 C2 C3 1.3(11) . . . . ?
C1 C2 C3 C4 0.8(12) . . . . ?
C1 C2 C3 I1 -175.5(6) . . . . ?
C2 C3 C4 C5 -1.7(11) . . . . ?
I1 C3 C4 C5 174.6(5) . . . . ?
C3 C4 C5 C6 0.5(10) . . . . ?
C2 C1 C6 C5 -2.6(11) . . . . ?
C2 C1 C6 N3 174.8(6) . . . . ?
C4 C5 C6 C1 1.7(10) . . . . ?
C4 C5 C6 N3 -175.4(6) . . . . ?
N2 N3 C6 C1 -177.0(6) . . . . ?
N2 N3 C6 C5 0.2(9) . . . . ?
N3 N2 C7 C8 169.4(7) . . . . ?
N3 N2 C7 N1 -12.8(9) . . . . ?
C10 N1 C7 N2 -177.4(6) . . . . ?
C10 N1 C7 C8 0.7(7) . . . . ?
N2 C7 C8 C9 178.6(6) . . . . ?
N1 C7 C8 C9 0.5(8) . . . . ?
C7 C8 C9 C10 -1.6(8) . . . . ?
C7 N1 C10 C9 -1.7(7) . . . . ?
C7 N1 C10 C11 174.6(6) . . . . ?
C8 C9 C10 N1 2.0(7) . . . . ?
C8 C9 C10 C11 -173.8(7) . . . . ?
N1 C10 C11 C16 51.3(8) . . . . ?
C9 C10 C11 C16 -133.3(7) . . . . ?
N1 C10 C11 C14 172.0(6) . . . . ?
C9 C10 C11 C14 -12.6(10) . . . . ?
N1 C10 C11 C12 -65.9(7) . . . . ?
C9 C10 C11 C12 109.5(8) . . . . ?
C16 C11 C12 C13 178.8(6) . . . . ?
C10 C11 C12 C13 -63.6(7) . . . . ?
C14 C11 C12 C13 57.1(8) . . . . ?
C16 C11 C14 C15 -61.0(8) . . . . ?
C10 C11 C14 C15 179.4(6) . . . . ?
C12 C11 C14 C15 59.2(8) . . . . ?
C19 N4 C16 C17 -1.0(8) . . . . ?
C19 N4 C16 C11 178.5(6) . . . . ?
C10 C11 C16 C17 -123.1(8) . . . . ?
C14 C11 C16 C17 116.9(8) . . . . ?
C12 C11 C16 C17 -5.6(10) . . . . ?
C10 C11 C16 N4 57.4(8) . . . . ?
C14 C11 C16 N4 -62.5(8) . . . . ?
C12 C11 C16 N4 175.0(5) . . . . ?
N4 C16 C17 C18 1.4(8) . . . . ?
C11 C16 C17 C18 -178.1(7) . . . . ?
C16 C17 C18 C19 -1.2(9) . . . . ?
N6 N5 C19 N4 -11.4(10) . . . . ?
N6 N5 C19 C18 173.6(7) . . . . ?
C16 N4 C19 N5 -175.5(7) . . . . ?
C16 N4 C19 C18 0.2(8) . . . . ?
C17 C18 C19 N5 176.4(7) . . . . ?
C17 C18 C19 N4 0.6(8) . . . . ?
N5 N6 C20 C25 172.0(6) . . . . ?
N5 N6 C20 C21 -13.1(9) . . . . ?
C25 C20 C21 C22 -2.6(11) . . . . ?
N6 C20 C21 C22 -177.3(7) . . . . ?
C20 C21 C22 C23 2.5(11) . . . . ?
C21 C22 C23 C24 -1.6(12) . . . . ?
C21 C22 C23 I2 178.1(5) . . . . ?
C22 C23 C24 C25 0.8(12) . . . . ?
I2 C23 C24 C25 -178.9(6) . . . . ?
C21 C20 C25 C24 1.8(11) . . . . ?
N6 C20 C25 C24 176.8(7) . . . . ?
C23 C24 C25 C20 -0.9(12) . . . . ?
C31 C26 C27 C28 -2.3(11) . . . . ?
C26 C27 C28 C29 2.1(11) . . . . ?
C26 C27 C28 I3 -179.0(5) . . . . ?
C27 C28 C29 C30 -0.9(11) . . . . ?
I3 C28 C29 C30 -179.8(5) . . . . ?
C28 C29 C30 C31 -0.1(11) . . . . ?
C29 C30 C31 C26 -0.1(11) . . . . ?
C29 C30 C31 N9 177.3(7) . . . . ?
C27 C26 C31 C30 1.3(10) . . . . ?
C27 C26 C31 N9 -175.9(6) . . . . ?
N8 N9 C31 C30 162.6(6) . . . . ?
N8 N9 C31 C26 -20.2(9) . . . . ?
N9 N8 C32 N7 7.3(10) . . . . ?
N9 N8 C32 C33 -169.6(7) . . . . ?
C35 N7 C32 N8 -176.8(6) . . . . ?
C35 N7 C32 C33 0.5(8) . . . . ?
N8 C32 C33 C34 176.6(7) . . . . ?
N7 C32 C33 C34 -0.8(8) . . . . ?
C32 C33 C34 C35 0.8(8) . . . . ?
C32 N7 C35 C34 0.0(8) . . . . ?
C32 N7 C35 C36 -172.4(6) . . . . ?
C33 C34 C35 N7 -0.5(8) . . . . ?
C33 C34 C35 C36 170.9(7) . . . . ?
N7 C35 C36 C41 -46.1(8) . . . . ?
C34 C35 C36 C41 143.6(7) . . . . ?
N7 C35 C36 C39 -165.7(6) . . . . ?
C34 C35 C36 C39 24.0(10) . . . . ?
N7 C35 C36 C37 72.2(7) . . . . ?
C34 C35 C36 C37 -98.2(8) . . . . ?
C35 C36 C37 C38 57.1(7) . . . . ?
C41 C36 C37 C38 177.6(6) . . . . ?
C39 C36 C37 C38 -63.4(8) . . . . ?
C35 C36 C39 C40 174.7(6) . . . . ?
C41 C36 C39 C40 53.3(7) . . . . ?
C37 C36 C39 C40 -65.3(7) . . . . ?
C44 N10 C41 C42 1.4(7) . . . . ?
C44 N10 C41 C36 -171.4(6) . . . . ?
C35 C36 C41 N10 -61.4(8) . . . . ?
C39 C36 C41 N10 58.8(7) . . . . ?
C37 C36 C41 N10 180.0(6) . . . . ?
C35 C36 C41 C42 127.4(7) . . . . ?
C39 C36 C41 C42 -112.4(7) . . . . ?
C37 C36 C41 C42 8.8(9) . . . . ?
N10 C41 C42 C43 -1.6(8) . . . . ?
C36 C41 C42 C43 170.6(6) . . . . ?
C41 C42 C43 C44 1.1(8) . . . . ?
N12 N11 C44 N10 10.8(10) . . . . ?
N12 N11 C44 C43 -169.6(7) . . . . ?
C41 N10 C44 N11 179.0(6) . . . . ?
C41 N10 C44 C43 -0.6(7) . . . . ?
C42 C43 C44 N11 -179.9(7) . . . . ?
C42 C43 C44 N10 -0.3(8) . . . . ?
N11 N12 C45 C50 7.8(10) . . . . ?
N11 N12 C45 C46 -174.5(6) . . . . ?
C50 C45 C46 C47 -2.1(12) . . . . ?
N12 C45 C46 C47 179.9(7) . . . . ?
C45 C46 C47 C48 1.0(13) . . . . ?
C46 C47 C48 C49 0.3(12) . . . . ?
C46 C47 C48 I4 179.6(6) . . . . ?
C47 C48 C49 C50 -0.3(12) . . . . ?
I4 C48 C49 C50 -179.6(5) . . . . ?
C48 C49 C50 C45 -0.8(11) . . . . ?
C46 C45 C50 C49 2.1(11) . . . . ?
N12 C45 C50 C49 179.8(7) . . . . ?
C53 O2 C52 O1 -8.9(17) . . . . ?
C53 O2 C52 C51 170.0(10) . . . . ?
C52 O2 C53 C54 172.3(9) . . . . ?

loop_
_cod_related_entry_id
_cod_related_entry_database
_cod_related_entry_code
1 ChemSpider 30653613
